data_2004675
loop_
_publ_author_name
'Mathew, T.'
'Kumar, S. A.'
'Das, S.'
'Rath, N. P.'
'George, M. V.'

_publ_section_title
;
 A Photoproduct Derived from 9-Benzyl-Substituted Dibenzobarrelene
;
_journal_issue 4
_journal_name_full 'Acta Crystallographica Section C'
_journal_page_first 942
_journal_page_last 944
_journal_paper_doi 10.1107/S0108270195013667
_journal_volume 52
_journal_year 1996
_chemical_formula_sum 'C37 H26 O2'
_chemical_formula_weight 502.6
_space_group_IT_number 2
_symmetry_cell_setting triclinic
_symmetry_space_group_name_Hall '-P 1'
_symmetry_space_group_name_H-M 'P -1'
_atom_type_scat_source IntTabIV
_cell_angle_alpha 78.56(3)
_cell_angle_beta 85.43(3)
_cell_angle_gamma 88.77(3)
_cell_formula_units_Z 4
_cell_length_a 9.498(2)
_cell_length_b 14.443(3)
_cell_length_c 20.318(4)
_cell_measurement_reflns_used 25
_cell_measurement_temperature 298
_cell_measurement_theta_max 12.5
_cell_measurement_theta_min 7.5
_cell_volume 2723.1(10)
_diffrn_measurement_device 'Siemens P4'
_diffrn_measurement_method \w/2\q
_diffrn_radiation_type CuK\a
_diffrn_radiation_wavelength 1.54178
_diffrn_reflns_av_R_equivalents 0.0545
_diffrn_reflns_limit_h_max 10
_diffrn_reflns_limit_h_min -1
_diffrn_reflns_limit_k_max 15
_diffrn_reflns_limit_k_min -15
_diffrn_reflns_limit_l_max 22
_diffrn_reflns_limit_l_min -22
_diffrn_reflns_number 8843
_diffrn_reflns_theta_max 56.5
_diffrn_standards_decay_% <6
_diffrn_standards_interval_count 50
_diffrn_standards_number 3
_exptl_absorpt_coefficient_mu 0.580
_exptl_absorpt_correction_type none
_exptl_crystal_colour colorless
_exptl_crystal_density_diffrn 1.226
_exptl_crystal_density_method 'not measured'
_exptl_crystal_description rhombic
_exptl_crystal_size_max 0.4
_exptl_crystal_size_mid 0.3
_exptl_crystal_size_min 0.2
_refine_diff_density_max 0.25
_refine_diff_density_min -0.27
_refine_ls_extinction_method none
_refine_ls_goodness_of_fit_obs 1.01
_refine_ls_number_parameters 703
_refine_ls_number_reflns 5594
_refine_ls_R_factor_obs 0.0571
_refine_ls_shift/esd_max 0.001
_refine_ls_structure_factor_coef F
_refine_ls_weighting_details 'w = 1/[\s^2^(F) + 0.0040F^2^]'
_refine_ls_weighting_scheme calc
_refine_ls_wR_factor_obs 0.0796
_reflns_number_observed 5594
_reflns_number_total 7270
_reflns_observed_criterion F>3.0\s(F)
_cod_data_source_file as1145.cif
_cod_data_source_block as1145a
_cod_depositor_comments
;
The following automatic conversions were performed:

'_refine_ls_weighting_scheme' value 'w = 1/[\s^2^(F) + 0.0040F^2^]'
was changed to 'calc'. New tag '_refine_ls_weighting_details' was
created. The value of the new tag was set to 'w = 1/[\s^2^(F) +
0.0040F^2^]'.

Automatic conversion script
Id: cif_fix_values 3143 2015-03-26 13:38:13Z robertas 
;
_cod_original_cell_volume 2723.0(10)
_cod_database_code 2004675

loop_
_symmetry_equiv_pos_as_xyz
x,y,z
-x,-y,-z

loop_
_atom_site_label
_atom_site_fract_x
_atom_site_fract_y
_atom_site_fract_z
_atom_site_U_iso_or_equiv
O(1) .1151(2) .7178(2) .3598(1) .060(1)
O(2) -.2444(2) .9303(2) .2363(1) .063(1)
C(1) -.2013(3) .9373(2) .3992(2) .049(1)
C(2) -.2968(4) .9384(2) .4542(2) .057(1)
C(3) -.3784(4) .8604(3) .4813(2) .059(1)
C(4) -.3675(3) .7794(2) .4542(2) .046(1)
C(4A) -.2730(3) .7788(2) .3984(1) .036(1)
C(4B) -.2455(3) .7009(2) .3588(1) .034(1)
C(4C) -.3527(3) .6936(2) .3090(1) .036(1)
C(5) -.4973(3) .6794(2) .3223(2) .046(1)
C(6) -.5803(3) .6804(2) .2692(2) .057(1)
C(7) -.5208(3) .6958(3) .2041(2) .061(1)
C(8) -.3764(3) .7073(2) .1902(2) .052(1)
C(8A) -.2912(3) .7045(2) .2437(1) .036(1)
C(9) -.1365(3) .7154(2) .2424(1) .035(1)
C(9A) -.1079(3) .7329(2) .3121(1) .032(1)
C(10) -.0911(3) .8410(2) .3131(1) .035(1)
C(10A) -.1908(3) .8570(2) .3717(1) .038(1)
C(11) -.0334(3) .7120(2) .1944(1) .039(1)
C(12) -.0417(3) .6903(2) .1272(2) .044(1)
C(13) .0338(4) .7456(3) .0725(2) .066(1)
C(14) .0316(6) .7246(3) .0089(2) .087(2)
C(15) -.0423(5) .6492(3) -.0009(2) .082(2)
C(16) -.1156(4) .5930(3) .0528(2) .070(2)
C(17) -.1146(3) .6133(2) .1171(2) .054(1)
C(18) .0195(3) .6769(2) .3418(1) .036(1)
C(19) .0254(3) .5713(2) .3525(1) .037(1)
C(20) -.0645(3) .5167(2) .3253(2) .043(1)
C(21) -.0502(3) .4196(2) .3371(2) .054(1)
C(22) .0503(3) .3760(2) .3776(2) .061(1)
C(23) .1398(4) .4290(3) .4048(2) .068(2)
C(24) .1286(4) .5255(2) .3917(2) .057(1)
C(25) -.1234(3) .9061(2) .2470(2) .041(1)
C(26) -.0053(3) .9420(2) .1955(2) .044(1)
C(27) .1345(4) .9345(3) .2091(2) .079(2)
C(28) .2390(5) .9726(4) .1606(2) .104(2)
C(29) .2050(6) 1.0182(3) .0993(2) .092(2)
C(30) .0674(6) 1.0248(3) .0839(2) .084(2)
C(31) -.0385(5) .9878(3) .1321(2) .067(1)
O(1') -.7344(2) .2284(2) .3441(1) .066(1)
O(2') -.3330(2) .4389(2) .2401(1) .064(1)
C(1') -.4211(3) .4232(2) .4063(2) .049(1)
C(2') -.3435(4) .4130(2) .4624(2) .057(1)
C(3') -.2706(4) .3301(2) .4843(2) .053(1)
C(4') -.2730(3) .2563(2) .4499(1) .043(1)
C(4A') -.3499(3) .2666(2) .3938(1) .034(1)
C(4B') -.3646(3) .1970(2) .3482(1) .032(1)
C(4C') -.2426(3) .1956(2) .2963(1) .032(1)
C(5') -.1006(3) .1829(2) .3070(2) .042(1)
C(6') -.0029(3) .1877(3) .2518(2) .055(1)
C(7') -.0470(3) .2083(3) .1876(2) .060(1)
C(8') -.1874(3) .2206(2) .1761(2) .052(1)
C(8A') -.2870(3) .2119(2) .2314(1) .035(1)
C(9') -.4425(3) .2235(2) .2334(1) .033(1)
C(9A') -.4902(3) .2369(2) .3049(1) .031(1)
C(10') -.5057(3) .3433(2) .3124(1) .035(1)
C(10B) -.4240(3) .3491(2) .3725(1) .036(1)
C(11') -.5329(3) .2211(2) .1871(1) .039(1)
C(12') -.5059(3) .1996(2) .1191(1) .042(1)
C(13') -.5710(5) .2521(3) .0656(2) .069(2)
C(14') -.5511(6) .2309(3) .0020(2) .094(2)
C(15') -.4671(6) .1558(3) -.0082(2) .088(2)
C(16') -.4043(4) .1015(3) .0446(2) .077(2)
C(17') -.4236(3) .1227(3) .1081(2) .055(1)
C(18') -.6291(3) .1842(2) .3309(1) .037(1)
C(19') -.6382(3) .0795(2) .3406(1) .035(1)
C(20') -.5371(3) .0223(2) .3149(1) .039(1)
C(21') -.5555(3) -.0741(2) .3256(2) .046(1)
C(22') -.6730(3) -.1153(2) .3639(2) .050(1)
C(23') -.7738(3) -.0601(2) .3900(2) .048(1)
C(24') -.7569(3) .0372(2) .3784(1) .042(1)
C(25') -.4548(3) .4129(2) .2488(2) .041(1)
C(26') -.5568(3) .4479(2) .1971(2) .045(1)
C(27') -.5045(4) .4909(2) .1333(2) .064(1)
C(28') -.5974(6) .5269(3) .0840(2) .079(2)
C(29') -.7403(6) .5199(3) .0996(2) .089(2)
C(30') -.7909(5) .4779(4) .1613(2) .097(2)
C(31') -.7020(4) .4415(3) .2107(2) .070(2)
H(1A) -.1435 .9913 .3805 .080
H(2A) -.3063 .9939 .4735 .080
H(3A) -.4439 .8622 .5195 .080
H(4A) -.4239 .7249 .4736 .080
H(4BA) -.2317 .6411 .3881 .080
H(5A) -.5391 .6691 .3678 .080
H(6A) -.6802 .6703 .2779 .080
H(7A) -.5802 .6986 .1677 .080
H(8A) -.3354 .7170 .1446 .080
H(10A) .0039 .8520 .3225 .080
H(11A) .0594 .7256 .2054 .080
H(13A) .0876 .7982 .0788 .080
H(14A) .0827 .7638 -.0288 .080
H(15A) -.0431 .6354 -.0452 .080
H(16A) -.1675 .5398 .0461 .080
H(17A) -.1650 .5734 .1545 .080
H(20A) -.1371 .5467 .2981 .080
H(21A) -.1107 .3826 .3169 .080
H(22A) .0580 .3083 .3869 .080
H(23A) .2103 .3984 .4331 .080
H(24A) .1933 .5621 .4099 .080
H(27A) .1597 .9025 .2527 .080
H(28A) .3363 .9667 .1705 .080
H(29A) .2780 1.0461 .0663 .080
H(30A) .0441 1.0551 .0396 .080
H(31A) -.1354 .9940 .1215 .080
H(1'A) -.4719 .4807 .3913 .080
H(2'A) -.3403 .4640 .4862 .080
H(3'A) -.2181 .3236 .5234 .080
H(4'A) -.2220 .1989 .4648 .080
H(4BB) -.3848 .1348 .3738 .080
H(5'A) -.0703 .1711 .3519 .080
H(6'A) .0955 .1767 .2585 .080
H(7'A) .0221 .2143 .1498 .080
H(8'A) -.2165 .2347 .1310 .080
H(10B) -.6034 .3561 .3233 .080
H(11B) -.6293 .2355 .1996 .080
H(13B) -.6311 .3042 .0726 .080
H(14B) -.5958 .2688 -.0350 .080
H(15B) -.4526 .1413 -.0523 .080
H(16B) -.3465 .0485 .0375 .080
H(17B) -.3797 .0840 .1450 .080
H(20B) -.4538 .0502 .2895 .080
H(21B) -.4866 -.1126 .3064 .080
H(22B) -.6841 -.1826 .3722 .080
H(23B) -.8557 -.0888 .4163 .080
H(24B) -.8278 .0756 .3965 .080
H(27B) -.4043 .4963 .1226 .080
H(28B) -.5610 .5562 .0395 .080
H(29B) -.8041 .5452 .0661 .080
H(30B) -.8913 .4731 .1715 .080
H(31B) -.7408 .4115 .2546 .080

loop_
_geom_angle_atom_site_label_1
_geom_angle_atom_site_label_2
_geom_angle_atom_site_label_3
_geom_angle
_geom_angle_publ_flag
C(10A) C(10) C(9A) 104.2(2) yes
C(9A) C(10) C(25) 113.4(2) yes
C(10) C(10A) C(4A) 112.1(3) yes
C(4) C(4A) C(4B) 128.4(3) yes
C(4A) C(4B) C(9A) 104.4(2) yes
C(4C) C(8A) C(9) 110.7(3) yes
C(8A) C(9) C(9A) 105.9(2) yes
C(9A) C(9) C(11) 122.4(3) yes
C(10) C(9A) C(9) 112.7(2) yes
C(10) C(9A) C(18) 109.9(2) yes
C(9) C(9A) C(18) 113.4(2) yes
O(2) C(25) C(26) 119.6(3) yes
C(25) C(26) C(27) 122.9(3) yes
O(1) C(18) C(9A) 120.0(3) yes
C(9A) C(18) C(19) 121.4(2) yes
C(10A) C(10) C(25) 112.3(2) yes
C(10) C(10A) C(1) 126.7(2) yes
C(10A) C(4A) C(4B) 111.4(2) yes
C(4A) C(4B) C(4C) 115.3(2) yes
C(4C) C(4B) C(9A) 103.0(2) yes
C(4B) C(4C) C(8A) 111.9(2) yes
C(8) C(8A) C(9) 129.4(3) yes
C(8A) C(9) C(11) 131.7(3) yes
C(10) C(9A) C(4B) 105.3(2) yes
C(4B) C(9A) C(9) 105.7(2) yes
C(4B) C(9A) C(18) 109.4(2) yes
O(2) C(25) C(10) 120.5(3) yes
C(10) C(25) C(26) 119.9(3) yes
O(1) C(18) C(19) 118.5(2) yes
C(9) C(11) C(12) 129.2(3) yes
C(2) C(1) C(10A) 118.7(3) no
C(2) C(3) C(4) 121.0(3) no
C(4B) C(4C) C(5) 127.5(3) no
C(5) C(4C) C(8A) 120.6(3) no
C(5) C(6) C(7) 120.5(3) no
C(7) C(8) C(8A) 118.8(3) no
C(1) C(10A) C(4A) 121.2(3) no
C(11) C(12) C(13) 118.9(3) no
C(13) C(12) C(17) 118.8(3) no
C(13) C(14) C(15) 120.8(4) no
C(15) C(16) C(17) 120.0(4) no
C(18) C(19) C(24) 117.4(3) no
C(19) C(20) C(21) 120.5(3) no
C(21) C(22) C(23) 120.0(3) no
C(19) C(24) C(23) 121.1(3) no
C(27) C(26) C(31) 118.5(3) no
C(27) C(28) C(29) 120.4(5) no
C(29) C(30) C(31) 120.0(4) no
C(2') C(1') C(10B) 118.9(3) no
C(2') C(3') C(4') 120.2(3) no
C(4') C(4A') C(4B') 128.2(2) no
C(4B') C(4A') C(10B) 111.4(2) no
C(4A') C(4B') C(9A') 104.5(2) no
C(4B') C(4C') C(5') 127.6(3) no
C(5') C(4C') C(8A') 120.7(3) no
C(5') C(6') C(7') 120.1(3) no
C(7') C(8') C(8A') 118.7(3) no
C(4C') C(8A') C(9') 110.2(2) no
C(8A') C(9') C(9A') 106.1(2) no
C(9A') C(9') C(11') 122.6(2) no
C(4B') C(9A') C(10') 104.8(2) no
C(4B') C(9A') C(18') 112.1(2) no
C(10') C(9A') C(18') 109.7(2) no
C(9A') C(10') C(25') 113.2(2) no
C(1') C(10B) C(4A') 120.7(3) no
C(4A') C(10B) C(10') 111.6(3) no
C(11') C(12') C(13') 120.0(3) no
C(13') C(12') C(17') 118.4(3) no
C(13') C(14') C(15') 119.9(4) no
C(15') C(16') C(17') 120.3(4) no
O(1') C(18') C(9A') 119.8(2) no
C(1) C(2) C(3) 120.5(3) no
C(3) C(4) C(4A) 118.5(3) no
C(4) C(4A) C(10A) 120.2(3) no
C(4C) C(5) C(6) 119.1(3) no
C(6) C(7) C(8) 121.1(3) no
C(4C) C(8A) C(8) 119.8(3) no
C(11) C(12) C(17) 122.2(3) no
C(12) C(13) C(14) 120.0(4) no
C(14) C(15) C(16) 119.8(4) no
C(12) C(17) C(16) 120.5(3) no
C(18) C(19) C(20) 124.4(2) no
C(20) C(19) C(24) 118.2(3) no
C(20) C(21) C(22) 120.1(3) no
C(22) C(23) C(24) 120.0(3) no
C(25) C(26) C(31) 118.5(3) no
C(26) C(27) C(28) 120.5(4) no
C(28) C(29) C(30) 120.3(4) no
C(26) C(31) C(30) 120.2(4) no
C(1') C(2') C(3') 120.6(3) no
(3') C(4') C(4A') 119.2(3) no
C(4') C(4A') C(10B) 120.4(3) no
C(4A') C(4B') C(4C') 114.7(2) no
C(4C') C(4B') C(9A') 103.4(2) no
C(4B') C(4C') C(8A') 111.7(2) no
C(4C') C(5') C(6') 118.9(3) no
C(6') C(7') C(8') 121.6(3) no
C(4C') C(8A') C(8') 119.9(3) no
C(8') C(8A') C(9') 129.8(3) no
C(8A') C(9') C(11') 131.3(3) no
C(4B') C(9A') C(9') 104.7(2) no
C(9') C(9A') C(10') 114.3(2) no
C(9') C(9A') C(18') 111.0(2) no
C(9A') C(10') C(10B) 104.4(2) no
C(10B) C(10') C(25') 113.3(2) no
C(1') C(10B) C(10') 127.7(3) no
C(9') C(11') C(12') 129.1(3) no
C(11') C(12') C(17') 121.5(3) no
C(12') C(13') C(14') 120.9(4) no
C(14') C(15') C(16') 120.0(4) no
C(12') C(17') C(16') 120.5(3) no
O(1') C(18') C(19') 118.6(2) no
C(9A') C(18') C(19') 121.5(2) no
C(18') C(19') C(24') 116.7(2) no
C(19') C(20') C(21') 120.6(3) no
C(21') C(22') C(23') 120.2(3) no
C(19') C(24') C(23') 120.6(3) no
O(2') C(25') C(26') 120.5(2) no
C(25') C(26') C(27') 118.6(3) no
C(27') C(26') C(31') 118.4(3) no
C(27') C(28') C(29') 119.8(4) no
C(29') C(30') C(31') 121.3(4) no
C(18') C(19') C(20') 124.6(2) no
C(20') C(19') C(24') 118.6(3) no
C(20') C(21') C(22') 120.2(3) no
C(22') C(23') C(24') 119.8(3) no
O(2') C(25') C(10') 120.5(3) no
C(10') C(25') C(26') 119.0(3) no
C(25') C(26') C(31') 123.1(3) no
C(26') C(27') C(28') 120.1(4) no
C(28') C(29') C(30') 120.1(5) no
C(26') C(31') C(30') 120.3(3) no

loop_
_geom_bond_atom_site_label_1
_geom_bond_atom_site_label_2
_geom_bond_distance
_geom_bond_publ_flag
O(2) C(25) 1.217(4) yes
C(10) C(10A) 1.514(4) yes
C(10) C(25) 1.527(4) yes
C(10A) C(4A) 1.381(4) yes
C(4B) C(4C) 1.510(4) yes
C(8A) C(9) 1.479(4) yes
C(9) C(11) 1.332(4) yes
C(25) C(26) 1.499(4) yes
C(11) C(12) 1.470(4) yes
O(1) C(18) 1.213(4) yes
C(10) C(9A) 1.577(4) yes
C(10A) C(1) 1.381(5) yes
C(4A) C(4B) 1.515(4) yes
C(4B) C(9A) 1.574(4) yes
C(4C) C(8A) 1.387(4) yes
C(9) C(9A) 1.532(4) yes
C(9A) C(18) 1.537(4) yes
C(18) C(19) 1.498(4) yes
C(1) C(2) 1.384(5) no
C(2) C(3) 1.376(5) no
C(4) C(4A) 1.390(4) no
C(6) C(7) 1.374(5) no
C(8) C(8A) 1.401(5) no
C(12) C(17) 1.381(5) no
C(14) C(15) 1.364(7) no
C(16) C(17) 1.394(6) no
C(19) C(20) 1.391(4) no
C(20) C(21) 1.381(4) no
C(22) C(23) 1.374(6) no
C(26) C(31) 1.384(4) no
C(28) C(29) 1.347(6) no
C(30) C(31) 1.384(6) no
O(2') C(25') 1.212(4) no
C(1') C(10B) 1.383(5) no
C(3') C(4') 1.387(5) no
C(4A') C(4B') 1.510(4) no
C(4B') C(4C') 1.506(4) no
C(4C') C(5') 1.386(4) no
C(5') C(6') 1.389(4) no
C(7') C(8') 1.374(5) no
C(8A') C(9') 1.481(4) no
C(9') C(11') 1.329(4) no
C(9A') C(18') 1.540(4) no
C(10') C(25') 1.524(4) no
C(12') C(13') 1.378(5) no
C(13') C(14') 1.384(6) no
C(15') C(16') 1.367(6) no
C(18') C(19') 1.490(4) no
C(19') C(24') 1.393(4) no
C(21') C(22') 1.382(4) no
C(23') C(24') 1.388(4) no
C(26') C(27') 1.381(4) no
C(27') C(28') 1.401(6) no
C(29') C(30') 1.337(6) no
C(3) C(4) 1.387(5) no
C(4C) C(5) 1.390(4) no
C(5) C(6) 1.384(5) no
C(7) C(8) 1.384(5) no
C(12) C(13) 1.389(4) no
C(13) C(14) 1.388(6) no
C(15) C(16) 1.373(5) no
C(19) C(24) 1.385(4) no
C(21) C(22) 1.370(5) no
C(23) C(24) 1.370(5) no
C(26) C(27) 1.375(5) no
C(27) C(28) 1.384(6) no
C(29) C(30) 1.366(8) no
O(1') C(18') 1.214(4) no
C(1') C(2') 1.388(5) no
C(2') C(3') 1.383(5) no
C(4') C(4A') 1.385(4) no
C(4A') C(10B) 1.382(4) no
C(4B') C(9A') 1.570(4) no
C(4C') C(8A') 1.390(4) no
C(6') C(7') 1.377(5) no
C(8') C(8A') 1.397(4) no
C(9') C(9A') 1.536(4) no
C(9A') C(10') 1.577(4) no
C(10') C(10B) 1.514(4) no
C(11') C(12') 1.478(4) no
C(12') C(17') 1.387(5) no
C(14') C(15') 1.372(7) no
C(16') C(17') 1.382(6) no
C(19') C(20') 1.390(4) no
C(20') C(21') 1.378(4) no
C(22') C(23') 1.374(5) no
C(25') C(26') 1.493(4) no
C(26') C(31') 1.385(5) no
C(28') C(29') 1.370(8) no
C(30') C(31') 1.380(6) no
